data_4322590
loop_
_publ_author_name
'Evelien Rijnberg'
'Bodo Richter'
'Karl-H. Thiele'
'Jaap Boersma'
'Nora Veldman'
'Anthony L. Spek'
'Gerard van Koten'

_publ_section_title
;
 A Homologous Series of Homoleptic Zinc
 Bis(1,4-di-tert-butyl-1,4-diaza-1,3-butadiene) Complexes:
 Kx[Zn(t-BuNCHCHN-t-Bu)2], Zn(t-BuNCHCHN-t-Bu)2, and
 [Zn(t-BuNCHCHN-t-Bu)2](OTf)x (x = 1, 2)
;
_journal_name_full 'Inorganic Chemistry'
_journal_page_first 56
_journal_page_last 63
_journal_paper_doi 10.1021/ic970698q
_journal_volume 37
_journal_year 1998
_chemical_formula_sum 'C36 H72 K N4 O3 Zn'
_chemical_formula_weight 729.48
_chemical_name_systematic
; 
 ? 
;
_space_group_IT_number 2
_symmetry_space_group_name_Hall '-P 1'
_symmetry_space_group_name_H-M 'P -1'
_atom_sites_solution_hydrogens geom
_atom_sites_solution_primary direct
_atom_sites_solution_secondary difmap
_audit_creation_method SHELXL
_cell_angle_alpha 73.795(6)
_cell_angle_beta 74.227(6)
_cell_angle_gamma 75.736(7)
_cell_formula_units_Z 2
_cell_length_a 10.8702(10)
_cell_length_b 11.5175(9)
_cell_length_c 18.2815(13)
_cell_measurement_temperature 150(2)
_cell_volume 2078.8(3)
_computing_structure_refinement 'SHELXL-93 (Sheldrick, 1993)'
_computing_structure_solution 'SHELXS-86 (Sheldrick, 1990)'
_diffrn_ambient_temperature 150(2)
_diffrn_measurement_device Cad4-T
_diffrn_radiation_monochromator graphite
_diffrn_radiation_source 'Rotating Anode'
_diffrn_radiation_type MoKa
_diffrn_radiation_wavelength 0.71073
_diffrn_reflns_av_R_equivalents 0.0342
_diffrn_reflns_av_sigmaI/netI 0.0743
_diffrn_reflns_limit_h_max 0
_diffrn_reflns_limit_h_min -14
_diffrn_reflns_limit_k_max 14
_diffrn_reflns_limit_k_min -14
_diffrn_reflns_limit_l_max 22
_diffrn_reflns_limit_l_min -23
_diffrn_reflns_number 9971
_diffrn_reflns_theta_max 27.47
_diffrn_reflns_theta_min 1.19
_exptl_absorpt_coefficient_mu 0.73
_exptl_crystal_density_diffrn 1.165
_exptl_crystal_F_000 794
_refine_diff_density_max 0.641
_refine_diff_density_min -0.475
_refine_diff_density_rms 0.077
_refine_ls_extinction_method none
_refine_ls_goodness_of_fit_all 1.022
_refine_ls_goodness_of_fit_obs 1.059
_refine_ls_matrix_type full
_refine_ls_number_parameters 443
_refine_ls_number_reflns 9474
_refine_ls_number_restraints 10
_refine_ls_restrained_S_all 1.025
_refine_ls_restrained_S_obs 1.064
_refine_ls_R_factor_all 0.0929
_refine_ls_R_factor_obs 0.0586
_refine_ls_shift/esd_max 0.000
_refine_ls_shift/esd_mean 0.000
_refine_ls_structure_factor_coef Fsqd
_refine_ls_weighting_details 'w=1/[s^2^(Fo^2^)+( 0.0546P)^2^+1.7398P] where P=(Fo^2^+2Fc^2^)/3'
_refine_ls_weighting_scheme calc
_refine_ls_wR_factor_all 0.1395
_refine_ls_wR_factor_obs 0.1216
_reflns_number_observed 6789
_reflns_number_total 9474
_reflns_observed_criterion >2sigma(I)
_cod_data_source_file ic970698q_1.cif
_cod_data_source_block s1327
_cod_depositor_comments
;
The following automatic conversions were performed:

'_refine_ls_weighting_scheme' value 'calc w=1/[s^2^(Fo^2^)+(
0.0546P)^2^+1.7398P] where P=(Fo^2^+2Fc^2^)/3' was changed to 'calc'.
New tag '_refine_ls_weighting_details' was created. The value of the
new tag was set to 'w=1/[s^2^(Fo^2^)+( 0.0546P)^2^+1.7398P] where
P=(Fo^2^+2Fc^2^)/3'.

Automatic conversion script
Id: cif_fix_values 3143 2015-03-26 13:38:13Z robertas 
;
_cod_database_code 4322590

loop_
_symmetry_equiv_pos_as_xyz
'x, y, z'
'-x, -y, -z'

loop_
_atom_site_aniso_label
_atom_site_aniso_U_11
_atom_site_aniso_U_22
_atom_site_aniso_U_33
_atom_site_aniso_U_23
_atom_site_aniso_U_13
_atom_site_aniso_U_12
Zn1 0.0190(2) 0.0208(2) 0.0235(2) -0.00973(14) -0.00108(14) -0.00351(14)
K1 0.0266(4) 0.0301(4) 0.0385(4) -0.0177(3) -0.0029(3) -0.0060(3)
O1 0.054(2) 0.046(2) 0.052(2) -0.0309(14) -0.0070(14) -0.0001(14)
O2 0.051(2) 0.036(2) 0.062(2) -0.0176(14) 0.0089(15) -0.0191(13)
O3 0.0278(15) 0.060(2) 0.082(2) -0.008(2) -0.0160(15) -0.0061(14)
N1 0.0253(14) 0.0227(13) 0.0226(14) -0.0043(11) -0.0024(11) -0.0023(11)
N2 0.0230(14) 0.0203(13) 0.0248(14) -0.0073(11) -0.0027(11) -0.0004(11)
N3 0.0200(13) 0.034(2) 0.038(2) -0.0202(13) -0.0008(12) -0.0093(12)
N4 0.0180(13) 0.0267(14) 0.0318(15) -0.0155(12) -0.0007(11) -0.0054(11)
C1 0.023(2) 0.029(2) 0.022(2) -0.0110(14) 0.0030(13) -0.0062(13)
C2 0.019(2) 0.024(2) 0.033(2) -0.0135(14) -0.0020(13) 0.0000(13)
C3 0.023(2) 0.050(2) 0.042(2) -0.031(2) 0.004(2) -0.009(2)
C4 0.025(2) 0.052(2) 0.051(2) -0.038(2) 0.000(2) -0.011(2)
C5 0.034(2) 0.025(2) 0.028(2) -0.0030(14) -0.0058(15) -0.0056(15)
C6 0.057(3) 0.049(3) 0.040(2) -0.001(2) -0.020(2) -0.004(2)
C7 0.075(3) 0.031(2) 0.048(3) -0.003(2) -0.005(2) 0.015(2)
C8 0.060(3) 0.037(2) 0.071(3) 0.016(2) -0.022(2) -0.026(2)
C9 0.030(2) 0.020(2) 0.034(2) -0.0063(14) -0.0062(14) -0.0014(13)
C10 0.067(3) 0.021(2) 0.042(2) -0.007(2) -0.009(2) -0.006(2)
C11 0.042(2) 0.047(2) 0.050(3) 0.008(2) -0.020(2) -0.004(2)
C12 0.051(2) 0.037(2) 0.027(2) -0.003(2) -0.003(2) -0.007(2)
C13 0.021(2) 0.034(2) 0.038(2) -0.016(2) -0.0028(14) -0.0088(14)
C14 0.021(2) 0.048(2) 0.048(2) -0.024(2) 0.000(2) -0.010(2)
C15 0.047(3) 0.040(2) 0.082(3) -0.022(2) -0.002(2) -0.018(2)
C16 0.035(2) 0.087(4) 0.048(3) -0.019(2) -0.012(2) -0.013(2)
C17 0.017(2) 0.033(2) 0.038(2) -0.018(2) -0.0016(13) -0.0075(13)
C18 0.019(2) 0.039(2) 0.055(2) -0.019(2) -0.007(2) -0.0030(15)
C19 0.026(2) 0.045(2) 0.055(2) -0.030(2) -0.007(2) -0.008(2)
C20 0.032(2) 0.046(2) 0.044(2) -0.013(2) 0.002(2) -0.016(2)
C21 0.055(3) 0.056(3) 0.051(3) -0.018(2) -0.011(2) 0.000(2)
C22 0.048(3) 0.040(2) 0.057(3) -0.021(2) 0.007(2) -0.009(2)
C23 0.070(3) 0.054(3) 0.048(3) -0.027(2) -0.001(2) -0.007(2)
C24 0.054(3) 0.067(3) 0.059(3) -0.034(2) -0.008(2) -0.010(2)
C25 0.052(3) 0.044(2) 0.048(3) -0.015(2) 0.004(2) -0.006(2)
C26 0.056(3) 0.052(3) 0.112(5) -0.024(3) 0.023(3) -0.022(3)
C28 0.052(3) 0.044(3) 0.101(4) -0.034(3) 0.022(3) -0.019(2)
C29 0.050(3) 0.058(3) 0.118(5) 0.010(3) -0.038(3) 0.001(3)
C30 0.040(3) 0.076(4) 0.086(4) -0.012(3) -0.001(3) 0.001(3)
C31 0.039(3) 0.081(4) 0.069(3) -0.005(3) -0.007(2) -0.021(2)
C32 0.048(3) 0.060(3) 0.066(3) -0.019(2) -0.022(2) -0.009(2)
C33 0.107(6) 0.141(8) 0.107(6) -0.067(6) -0.027(5) 0.020(6)
C34 0.145(8) 0.087(5) 0.111(6) 0.016(5) -0.057(6) -0.024(5)
O4 0.213(8) 0.057(3) 0.285(9) -0.053(5) -0.056(7) -0.006(4)

loop_
_atom_site_label
_atom_site_type_symbol
_atom_site_fract_x
_atom_site_fract_y
_atom_site_fract_z
_atom_site_U_iso_or_equiv
_atom_site_thermal_displace_type
_atom_site_occupancy
_atom_site_calc_flag
_atom_site_refinement_flags
_atom_site_disorder_group
Zn1 Zn 0.24754(4) 0.20934(3) 0.18691(2) 0.02090(11) Uani 1 d . .
K1 K 0.31709(7) 0.39101(7) 0.29463(5) 0.0304(2) Uani 1 d . .
O1 O 0.2156(3) 0.5491(3) 0.3900(2) 0.0494(7) Uani 1 d . .
O2 O 0.4629(3) 0.5691(2) 0.2029(2) 0.0505(8) Uani 1 d . .
O3 O 0.5076(3) 0.3073(3) 0.3804(2) 0.0576(8) Uani 1 d . .
N1 N 0.2035(3) 0.1753(2) 0.3023(2) 0.0247(6) Uani 1 d . .
N2 N 0.1551(3) 0.3797(2) 0.1910(2) 0.0234(6) Uani 1 d . .
N3 N 0.1939(3) 0.1128(3) 0.1236(2) 0.0286(6) Uani 1 d . .
N4 N 0.4276(2) 0.1601(2) 0.1204(2) 0.0244(6) Uani 1 d . .
C1 C 0.1002(3) 0.2692(3) 0.3218(2) 0.0247(7) Uani 1 d . .
H1 H 0.0473(34) 0.2638(31) 0.3713(21) 0.030 Uiso 1 d . .
C2 C 0.0765(3) 0.3719(3) 0.2656(2) 0.0254(7) Uani 1 d . .
H2 H 0.0074(34) 0.4369(33) 0.2776(20) 0.030 Uiso 1 d . .
C3 C 0.4178(3) 0.0987(4) 0.0716(2) 0.0356(9) Uani 1 d . .
H3 H 0.4852(38) 0.0765(35) 0.0317(23) 0.043 Uiso 1 d . .
C4 C 0.2973(3) 0.0744(4) 0.0729(2) 0.0382(9) Uani 1 d . .
H4 H 0.2890(38) 0.0307(37) 0.0378(23) 0.046 Uiso 1 d . .
C5 C 0.2188(3) 0.0611(3) 0.3613(2) 0.0302(8) Uani 1 d . .
C6 C 0.2485(4) 0.0828(4) 0.4330(2) 0.0496(11) Uani 1 d . .
H6A H 0.2631(29) 0.0041(5) 0.4707(8) 0.074 Uiso 1 calc R .
H6B H 0.1749(13) 0.1385(22) 0.4571(10) 0.074 Uiso 1 calc R .
H6C H 0.3267(17) 0.1195(26) 0.4172(4) 0.074 Uiso 1 calc R .
C7 C 0.3325(5) -0.0275(4) 0.3256(3) 0.0588(13) Uani 1 d . .
H7A H 0.3453(21) -0.1055(11) 0.3641(7) 0.088 Uiso 1 calc R .
H7B H 0.4114(8) 0.0081(14) 0.3100(17) 0.088 Uiso 1 calc R .
H7C H 0.3141(14) -0.0423(24) 0.2797(12) 0.088 Uiso 1 calc R .
C8 C 0.0969(5) 0.0016(4) 0.3884(3) 0.0574(13) Uani 1 d . .
H8A H 0.1097(13) -0.0716(17) 0.4305(13) 0.086 Uiso 1 calc R .
H8B H 0.0821(18) -0.0221(27) 0.3445(6) 0.086 Uiso 1 calc R .
H8C H 0.0213(7) 0.0607(11) 0.4074(18) 0.086 Uiso 1 calc R .
C9 C 0.1207(3) 0.4856(3) 0.1294(2) 0.0287(7) Uani 1 d . .
C10 C 0.1391(4) 0.6044(3) 0.1444(2) 0.0442(10) Uani 1 d . .
H10A H 0.1190(26) 0.6738(5) 0.1015(8) 0.066 Uiso 1 calc R .
H10B H 0.2294(8) 0.5960(10) 0.1479(16) 0.066 Uiso 1 calc R .
H10C H 0.0807(19) 0.6190(14) 0.1936(8) 0.066 Uiso 1 calc R .
C11 C -0.0191(4) 0.5013(4) 0.1207(3) 0.0489(11) Uani 1 d . .
H11A H -0.0379(10) 0.5745(15) 0.0796(12) 0.073 Uiso 1 calc R .
H11B H -0.0797(4) 0.5108(27) 0.1702(6) 0.073 Uiso 1 calc R .
H11C H -0.0292(9) 0.4286(12) 0.1066(17) 0.073 Uiso 1 calc R .
C12 C 0.2133(4) 0.4651(4) 0.0527(2) 0.0405(9) Uani 1 d . .
H12A H 0.1951(18) 0.5365(11) 0.0104(3) 0.061 Uiso 1 calc R .
H12B H 0.2007(18) 0.3913(14) 0.0411(8) 0.061 Uiso 1 calc R .
H12C H 0.3033(4) 0.4544(24) 0.0574(6) 0.061 Uiso 1 calc R .
C13 C 0.0678(3) 0.0864(3) 0.1249(2) 0.0295(8) Uani 1 d . .
C14 C -0.0315(3) 0.1397(4) 0.1893(2) 0.0373(9) Uani 1 d . .
H14A H -0.1165(6) 0.1203(21) 0.1938(10) 0.056 Uiso 1 calc R .
H14B H -0.0380(18) 0.2292(4) 0.1767(8) 0.056 Uiso 1 calc R .
H14C H -0.0039(13) 0.1041(18) 0.2389(4) 0.056 Uiso 1 calc R .
C15 C 0.0726(4) -0.0510(4) 0.1420(3) 0.0553(12) Uani 1 d . .
H15A H -0.0147(7) -0.0667(4) 0.1482(18) 0.083 Uiso 1 calc R .
H15B H 0.1036(29) -0.0910(5) 0.1902(10) 0.083 Uiso 1 calc R .
H15C H 0.1319(24) -0.0843(6) 0.0986(9) 0.083 Uiso 1 calc R .
C16 C 0.0296(4) 0.1474(5) 0.0465(2) 0.0551(12) Uani 1 d . .
H16A H -0.0551(15) 0.1300(25) 0.0482(7) 0.083 Uiso 1 calc R .
H16B H 0.0953(17) 0.1147(22) 0.0049(4) 0.083 Uiso 1 calc R .
H16C H 0.0241(30) 0.2365(6) 0.0361(9) 0.083 Uiso 1 calc R .
C17 C 0.5592(3) 0.1770(3) 0.1180(2) 0.0274(7) Uani 1 d . .
C18 C 0.6459(3) 0.0519(3) 0.1410(2) 0.0364(9) Uani 1 d . .
H18A H 0.7312(9) 0.0644(3) 0.1424(15) 0.055 Uiso 1 calc R .
H18B H 0.6568(20) 0.0033(10) 0.1027(8) 0.055 Uiso 1 calc R .
H18C H 0.6053(12) 0.0080(10) 0.1928(7) 0.055 Uiso 1 calc R .
C19 C 0.5439(3) 0.2516(4) 0.1776(2) 0.0379(9) Uani 1 d . .
H19A H 0.6294(4) 0.2647(20) 0.1780(11) 0.057 Uiso 1 calc R .
H19B H 0.5049(23) 0.2070(11) 0.2295(3) 0.057 Uiso 1 calc R .
H19C H 0.4875(20) 0.3314(10) 0.1638(8) 0.057 Uiso 1 calc R .
C20 C 0.6210(4) 0.2470(4) 0.0374(2) 0.0406(9) Uani 1 d . .
H20A H 0.6319(24) 0.1989(12) -0.0013(3) 0.061 Uiso 1 calc R .
H20B H 0.7060(12) 0.2603(22) 0.0385(5) 0.061 Uiso 1 calc R .
H20C H 0.5645(13) 0.3266(11) 0.0233(7) 0.061 Uiso 1 calc R .
C21 C 0.0933(5) 0.6270(4) 0.3826(3) 0.0546(12) Uani 1 d . .
H21A H 0.0361(5) 0.5826(4) 0.3710(3) 0.066 Uiso 1 calc R .
H21B H 0.1055(5) 0.7008(4) 0.3398(3) 0.066 Uiso 1 calc R .
C22 C 0.0343(4) 0.6632(4) 0.4594(3) 0.0500(11) Uani 1 d . .
H22A H -0.0348(4) 0.6160(4) 0.4906(3) 0.060 Uiso 1 calc R .
H22B H -0.0032(4) 0.7521(4) 0.4513(3) 0.060 Uiso 1 calc R .
C23 C 0.1466(5) 0.6324(4) 0.4996(3) 0.0572(12) Uani 1 d . .
H23A H 0.1560(5) 0.7051(4) 0.5150(3) 0.069 Uiso 1 calc R .
H23B H 0.1342(5) 0.5647(4) 0.5467(3) 0.069 Uiso 1 calc R .
C24 C 0.2625(5) 0.5939(5) 0.4395(3) 0.0567(12) Uani 1 d . .
H24A H 0.3051(5) 0.6648(5) 0.4096(3) 0.068 Uiso 1 calc R .
H24B H 0.3264(5) 0.5289(5) 0.4646(3) 0.068 Uiso 1 calc R .
C25 C 0.5771(4) 0.5763(4) 0.1423(3) 0.0505(11) Uani 1 d . .
H25A H 0.5592(4) 0.5726(4) 0.0927(3) 0.061 Uiso 1 calc R .
H25B H 0.6475(4) 0.5067(4) 0.1558(3) 0.061 Uiso 1 calc R .
C26 C 0.6161(5) 0.6943(5) 0.1338(4) 0.079(2) Uani 1 d D .
H26A H 0.6172(5) 0.7457(5) 0.0803(4) 0.094 Uiso 1 calc R 1
H26B H 0.7036(5) 0.6802(5) 0.1446(4) 0.094 Uiso 1 calc R 1
C271 C 0.5126(8) 0.7571(8) 0.1942(6) 0.049(3) Uiso 0.55(2) d PD 1
H27A H 0.5463(8) 0.7498(8) 0.2407(6) 0.058 Uiso 0.55(2) calc PR 1
H27B H 0.4836(8) 0.8451(8) 0.1714(6) 0.058 Uiso 0.55(2) calc PR 1
C272 C 0.4819(9) 0.7735(8) 0.1570(7) 0.046(3) Uiso 0.45(2) d PD 2
H27C H 0.4889(9) 0.8402(8) 0.1791(7) 0.055 Uiso 0.45(2) calc PR 2
H27D H 0.4411(9) 0.8102(8) 0.1114(7) 0.055 Uiso 0.45(2) calc PR 2
C28 C 0.4099(5) 0.6904(4) 0.2133(3) 0.068(2) Uani 1 d D .
H28A H 0.3630(5) 0.6878(4) 0.2682(3) 0.082 Uiso 1 calc R 1
H28B H 0.3474(5) 0.7316(4) 0.1793(3) 0.082 Uiso 1 calc R 1
C29 C 0.5885(5) 0.1889(5) 0.3967(4) 0.080(2) Uani 1 d . .
H29A H 0.5722(5) 0.1337(5) 0.3688(4) 0.096 Uiso 1 calc R .
H29B H 0.5691(5) 0.1517(5) 0.4533(4) 0.096 Uiso 1 calc R .
C30 C 0.7230(5) 0.2051(5) 0.3707(3) 0.074(2) Uani 1 d . .
H30A H 0.7725(5) 0.1518(5) 0.3342(3) 0.088 Uiso 1 calc R .
H30B H 0.7648(5) 0.1840(5) 0.4157(3) 0.088 Uiso 1 calc R .
C31 C 0.7192(4) 0.3383(5) 0.3303(3) 0.0644(14) Uani 1 d . .
H31A H 0.7874(4) 0.3712(5) 0.3404(3) 0.077 Uiso 1 calc R .
H31B H 0.7299(4) 0.3508(5) 0.2733(3) 0.077 Uiso 1 calc R .
C32 C 0.5858(4) 0.3970(4) 0.3670(3) 0.0554(12) Uani 1 d . .
H32A H 0.5858(4) 0.4157(4) 0.4166(3) 0.066 Uiso 1 calc R .
H32B H 0.5538(4) 0.4740(4) 0.3314(3) 0.066 Uiso 1 calc R .
C33 C 0.2079(8) 0.2450(9) 0.7057(5) 0.117(3) Uani 1 d . .
H33A H 0.2551(8) 0.2170(9) 0.7487(5) 0.141 Uiso 1 calc R .
H33B H 0.1143(8) 0.2707(9) 0.7277(5) 0.141 Uiso 1 calc R .
C34 C 0.2268(8) 0.1494(7) 0.6662(5) 0.116(3) Uani 1 d D .
H34A H 0.2400(8) 0.0685(7) 0.7031(5) 0.139 Uiso 1 calc R 1
H34B H 0.1483(8) 0.1565(7) 0.6466(5) 0.139 Uiso 1 calc R 1
O4 O 0.2594(8) 0.3458(5) 0.6470(6) 0.185(3) Uani 1 d D .
C351 C 0.3315(11) 0.1562(13) 0.6055(7) 0.065(4) Uiso 0.54(3) d PD 1
H35A H 0.3208(11) 0.1246(13) 0.5629(7) 0.078 Uiso 0.54(3) calc PR 1
H35B H 0.4125(11) 0.1097(13) 0.6224(7) 0.078 Uiso 0.54(3) calc PR 1
C361 C 0.3318(18) 0.2874(10) 0.5816(7) 0.089(5) Uiso 0.54(3) d PD 1
H36A H 0.2907(18) 0.3241(10) 0.5362(7) 0.107 Uiso 0.54(3) calc PR 1
H36B H 0.4224(18) 0.3017(10) 0.5658(7) 0.107 Uiso 0.54(3) calc PR 1
C352 C 0.3193(25) 0.1986(31) 0.5994(12) 0.150(11) Uiso 0.46(3) d PD 2
H35C H 0.2759(25) 0.2314(31) 0.5547(12) 0.179 Uiso 0.46(3) calc PR 2
H35D H 0.3902(25) 0.1300(31) 0.5864(12) 0.179 Uiso 0.46(3) calc PR 2
C362 C 0.3785(15) 0.2963(15) 0.6060(13) 0.102(7) Uiso 0.46(3) d PD 2
H36C H 0.4466(15) 0.2658(15) 0.6369(13) 0.122 Uiso 0.46(3) calc PR 2
H36D H 0.4098(15) 0.3509(15) 0.5553(13) 0.122 Uiso 0.46(3) calc PR 2

loop_
_atom_type_symbol
_atom_type_description
_atom_type_scat_dispersion_real
_atom_type_scat_dispersion_imag
_atom_type_scat_source
C C 0.0033 0.0016 'International Tables Vol C Tables 4.2.6.8 and 6.1.1.4'
H H 0.0000 0.0000 'International Tables Vol C Tables 4.2.6.8 and 6.1.1.4'
K K 0.2009 0.2494 'International Tables Vol C Tables 4.2.6.8 and 6.1.1.4'
N N 0.0061 0.0033 'International Tables Vol C Tables 4.2.6.8 and 6.1.1.4'
O O 0.0106 0.0060 'International Tables Vol C Tables 4.2.6.8 and 6.1.1.4'
Zn Zn 0.2839 1.4301 'International Tables Vol C Tables 4.2.6.8 and 6.1.1.4'

loop_
_geom_angle_atom_site_label_1
_geom_angle_atom_site_label_2
_geom_angle_atom_site_label_3
_geom_angle
_geom_angle_site_symmetry_1
_geom_angle_site_symmetry_3
_geom_angle_publ_flag
N1 Zn1 N2 85.69(11) . . ?
N1 Zn1 N4 125.04(11) . . ?
N2 Zn1 N4 126.13(11) . . ?
N1 Zn1 N3 123.20(11) . . ?
N2 Zn1 N3 119.67(11) . . ?
N4 Zn1 N3 82.16(10) . . ?
N1 Zn1 K1 56.97(8) . . ?
N2 Zn1 K1 56.16(8) . . ?
N4 Zn1 K1 101.25(7) . . ?
N3 Zn1 K1 175.68(8) . . ?
O1 K1 O3 84.43(10) . . ?
O1 K1 O2 85.32(9) . . ?
O3 K1 O2 86.84(10) . . ?
O1 K1 C2 97.48(9) . . ?
O3 K1 C2 150.30(10) . . ?
O2 K1 C2 122.86(10) . . ?
O1 K1 C1 100.76(9) . . ?
O3 K1 C1 123.26(10) . . ?
O2 K1 C1 149.57(10) . . ?
C2 K1 C1 27.16(9) . . ?
O1 K1 N2 117.10(8) . . ?
O3 K1 N2 156.65(9) . . ?
O2 K1 N2 103.01(9) . . ?
C2 K1 N2 27.52(8) . . ?
C1 K1 N2 47.62(8) . . ?
O1 K1 N1 124.35(9) . . ?
O3 K1 N1 107.55(9) . . ?
O2 K1 N1 147.33(8) . . ?
C2 K1 N1 47.53(8) . . ?
C1 K1 N1 27.45(8) . . ?
N2 K1 N1 53.81(7) . . ?
O1 K1 Zn1 145.73(7) . . ?
O3 K1 Zn1 122.87(7) . . ?
O2 K1 Zn1 113.97(7) . . ?
C2 K1 Zn1 48.39(6) . . ?
C1 K1 Zn1 48.36(6) . . ?
N2 K1 Zn1 33.79(5) . . ?
N1 K1 Zn1 33.69(5) . . ?
C24 O1 C21 105.4(3) . . ?
C24 O1 K1 135.7(3) . . ?
C21 O1 K1 117.8(2) . . ?
C28 O2 C25 106.9(3) . . ?
C28 O2 K1 115.3(2) . . ?
C25 O2 K1 137.8(2) . . ?
C32 O3 C29 107.4(3) . . ?
C32 O3 K1 111.6(3) . . ?
C29 O3 K1 130.5(3) . . ?
C1 N1 C5 117.3(3) . . ?
C1 N1 Zn1 105.8(2) . . ?
C5 N1 Zn1 131.7(2) . . ?
C1 N1 K1 72.5(2) . . ?
C5 N1 K1 122.8(2) . . ?
Zn1 N1 K1 89.34(9) . . ?
C2 N2 C9 118.2(3) . . ?
C2 N2 Zn1 105.8(2) . . ?
C9 N2 Zn1 131.3(2) . . ?
C2 N2 K1 72.8(2) . . ?
C9 N2 K1 121.2(2) . . ?
Zn1 N2 K1 90.05(9) . . ?
C4 N3 C13 118.9(3) . . ?
C4 N3 Zn1 108.9(2) . . ?
C13 N3 Zn1 132.1(2) . . ?
C3 N4 C17 117.1(3) . . ?
C3 N4 Zn1 109.3(2) . . ?
C17 N4 Zn1 133.6(2) . . ?
C2 C1 N1 118.4(3) . . ?
C2 C1 K1 75.7(2) . . ?
N1 C1 K1 80.1(2) . . ?
C1 C2 N2 118.9(3) . . ?
C1 C2 K1 77.2(2) . . ?
N2 C2 K1 79.7(2) . . ?
N4 C3 C4 120.3(3) . . ?
N3 C4 C3 119.2(3) . . ?
N1 C5 C7 107.5(3) . . ?
N1 C5 C6 110.9(3) . . ?
C7 C5 C6 108.9(3) . . ?
N1 C5 C8 112.6(3) . . ?
C7 C5 C8 108.8(3) . . ?
C6 C5 C8 108.1(3) . . ?
N2 C9 C12 107.5(3) . . ?
N2 C9 C11 112.7(3) . . ?
C12 C9 C11 108.4(3) . . ?
N2 C9 C10 110.7(3) . . ?
C12 C9 C10 108.2(3) . . ?
C11 C9 C10 109.2(3) . . ?
N3 C13 C15 111.0(3) . . ?
N3 C13 C14 107.0(3) . . ?
C15 C13 C14 109.6(3) . . ?
N3 C13 C16 110.1(3) . . ?
C15 C13 C16 109.4(3) . . ?
C14 C13 C16 109.7(3) . . ?
N4 C17 C19 106.9(3) . . ?
N4 C17 C20 111.5(3) . . ?
C19 C17 C20 109.1(3) . . ?
N4 C17 C18 110.1(3) . . ?
C19 C17 C18 108.9(3) . . ?
C20 C17 C18 110.3(3) . . ?
O1 C21 C22 106.4(4) . . ?
C21 C22 C23 104.5(3) . . ?
C24 C23 C22 104.1(4) . . ?
O1 C24 C23 106.2(4) . . ?
O2 C25 C26 107.4(3) . . ?
C25 C26 C272 100.0(5) . . ?
C25 C26 C271 105.1(4) . . ?
C28 C271 C26 103.0(5) . . ?
C28 C272 C26 104.1(6) . . ?
C272 C28 O2 109.8(5) . . ?
O2 C28 C271 109.0(4) . . ?
O3 C29 C30 108.0(4) . . ?
C29 C30 C31 105.9(4) . . ?
C32 C31 C30 102.3(4) . . ?
O3 C32 C31 104.3(4) . . ?
C34 C33 O4 105.6(7) . . ?
C351 C34 C33 110.7(9) . . ?
C33 C34 C352 96.1(13) . . ?
C362 O4 C33 107.2(8) . . ?
C33 O4 C361 102.8(7) . . ?
C34 C351 C361 102.2(10) . . ?
C351 C361 O4 109.5(9) . . ?
C34 C352 C362 117.1(17) . . ?
O4 C362 C352 89.3(17) . . ?

loop_
_geom_bond_atom_site_label_1
_geom_bond_atom_site_label_2
_geom_bond_distance
_geom_bond_site_symmetry_2
_geom_bond_publ_flag
Zn1 N1 1.978(3) . ?
Zn1 N2 1.983(3) . ?
Zn1 N4 2.043(2) . ?
Zn1 N3 2.079(3) . ?
Zn1 K1 3.5661(8) . ?
K1 O1 2.704(3) . ?
K1 O3 2.760(3) . ?
K1 O2 2.788(3) . ?
K1 C2 2.876(3) . ?
K1 C1 2.895(3) . ?
K1 N2 2.962(3) . ?
K1 N1 2.990(3) . ?
O1 C24 1.410(5) . ?
O1 C21 1.426(5) . ?
O2 C28 1.419(5) . ?
O2 C25 1.424(5) . ?
O3 C32 1.423(5) . ?
O3 C29 1.430(5) . ?
N1 C1 1.399(4) . ?
N1 C5 1.456(4) . ?
N2 C2 1.391(4) . ?
N2 C9 1.461(4) . ?
N3 C4 1.317(4) . ?
N3 C13 1.468(4) . ?
N4 C3 1.322(4) . ?
N4 C17 1.478(4) . ?
C1 C2 1.355(5) . ?
C3 C4 1.398(5) . ?
C5 C7 1.519(5) . ?
C5 C6 1.529(5) . ?
C5 C8 1.540(5) . ?
C9 C12 1.528(5) . ?
C9 C11 1.533(5) . ?
C9 C10 1.536(5) . ?
C13 C15 1.515(5) . ?
C13 C14 1.522(4) . ?
C13 C16 1.529(5) . ?
C17 C19 1.519(4) . ?
C17 C20 1.529(5) . ?
C17 C18 1.533(5) . ?
C21 C22 1.506(6) . ?
C22 C23 1.511(7) . ?
C23 C24 1.495(6) . ?
C25 C26 1.478(6) . ?
C26 C272 1.537(9) . ?
C26 C271 1.542(8) . ?
C271 C28 1.420(8) . ?
C272 C28 1.403(9) . ?
C29 C30 1.451(7) . ?
C30 C31 1.502(7) . ?
C31 C32 1.500(6) . ?
C33 C34 1.424(10) . ?
C33 O4 1.453(10) . ?
C34 C351 1.356(10) . ?
C34 C352 1.432(13) . ?
O4 C362 1.382(12) . ?
O4 C361 1.477(11) . ?
C351 C361 1.452(15) . ?
C352 C362 1.47(2) . ?
